data_7217275
loop_
_publ_author_name
'Chakraborty, Anindita'
'Kumar, Ramachandran Krishna'
'Yamijala, Sharma SRK Chaitanya'
'Pati, Swapan'
'Maji, Tapas Kumar'

_publ_section_title
;
 A hexanuclear Cu(I) cluster supported by cuprophilic interaction: Effects
 of aromatics on luminescence properties
;
_journal_name_full 'RSC Advances'
_journal_paper_doi 10.1039/C4RA06183G
_journal_year 2014
_chemical_formula_sum 'C60 H42 Cu6 O18'
_chemical_formula_weight 1432.24
_chemical_name_systematic
;
 ?
;
_space_group_IT_number 2
_symmetry_cell_setting triclinic
_symmetry_space_group_name_Hall '-P 1'
_symmetry_space_group_name_H-M 'P -1'
_atom_sites_solution_hydrogens geom
_atom_sites_solution_primary direct
_atom_sites_solution_secondary difmap
_audit_creation_method SHELXL-97
_cell_angle_alpha 69.518(11)
_cell_angle_beta 67.483(14)
_cell_angle_gamma 65.832(12)
_cell_formula_units_Z 1
_cell_length_a 11.0572(17)
_cell_length_b 11.7719(11)
_cell_length_c 12.2096(17)
_cell_measurement_temperature 293(2)
_cell_volume 1303.8(3)
_computing_cell_refinement SMART
_computing_data_collection 'SMART (Bruker,2000)'
_computing_data_reduction 'SAINT (Bruker,2000)'
_computing_molecular_graphics 'Mercury 1.4.1'
_computing_publication_material 'PLATON (Spek, 2003)'
_computing_structure_refinement 'SHELXL-97 (Sheldrick, 1997)'
_computing_structure_solution 'SIR-92 (Altomare et al. 1994)'
_diffrn_ambient_temperature 293(2)
_diffrn_measured_fraction_theta_full 0.999
_diffrn_measured_fraction_theta_max 0.999
_diffrn_radiation_monochromator graphite
_diffrn_radiation_source 'fine-focus sealed tube'
_diffrn_radiation_type MoK\a
_diffrn_radiation_wavelength 0.71073
_diffrn_reflns_av_R_equivalents 0.0761
_diffrn_reflns_av_sigmaI/netI 0.0746
_diffrn_reflns_limit_h_max 13
_diffrn_reflns_limit_h_min -13
_diffrn_reflns_limit_k_max 14
_diffrn_reflns_limit_k_min -14
_diffrn_reflns_limit_l_max 15
_diffrn_reflns_limit_l_min -15
_diffrn_reflns_number 17176
_diffrn_reflns_theta_full 26.00
_diffrn_reflns_theta_max 26.00
_diffrn_reflns_theta_min 2.36
_exptl_absorpt_coefficient_mu 2.484
_exptl_absorpt_correction_T_max 0.7070
_exptl_absorpt_correction_T_min 0.6365
_exptl_absorpt_correction_type empirical
_exptl_absorpt_process_details SADABS
_exptl_crystal_colour Colorless
_exptl_crystal_density_diffrn 1.824
_exptl_crystal_density_method 'not measured'
_exptl_crystal_description Plate
_exptl_crystal_F_000 720
_exptl_crystal_size_max 0.20
_exptl_crystal_size_mid 0.15
_exptl_crystal_size_min 0.15
_refine_diff_density_max 0.612
_refine_diff_density_min -0.798
_refine_diff_density_rms 0.112
_refine_ls_extinction_method none
_refine_ls_goodness_of_fit_ref 1.054
_refine_ls_hydrogen_treatment noref
_refine_ls_matrix_type full
_refine_ls_number_parameters 379
_refine_ls_number_reflns 5124
_refine_ls_number_restraints 0
_refine_ls_restrained_S_all 1.054
_refine_ls_R_factor_all 0.0855
_refine_ls_R_factor_gt 0.0534
_refine_ls_shift/su_max 0.000
_refine_ls_shift/su_mean 0.000
_refine_ls_structure_factor_coef Fsqd
_refine_ls_weighting_details 'calc w=1/[\s^2^(Fo^2^)+(0.0682P)^2^+0.0000P] where P=(Fo^2^+2Fc^2^)/3'
_refine_ls_weighting_scheme calc
_refine_ls_wR_factor_gt 0.1296
_refine_ls_wR_factor_ref 0.1616
_reflns_number_gt 3451
_reflns_number_total 5124
_reflns_threshold_expression >2\s(I)
_cod_data_source_file c4ra06183g2.cif
_cod_data_source_block complex1
_cod_depositor_comments
;
The following automatic conversions were performed:

'_symmetry_cell_setting' value 'Triclinic' changed to 'triclinic'
according to
/usr/data/users/saulius/crontab/automatic-downloads/rss-feeds/RSC/lib/dictionaries/cif_core.dic
dictionary named 'cif_core.dic' version 2.4.2 from 2011-04-26.

Automatic conversion script
Id: cif_fix_values 2281 2013-09-26 08:29:07Z andrius 
;
_cod_original_sg_symbol_H-M P-1
_cod_database_code 7217275

loop_
_symmetry_equiv_pos_as_xyz
'x, y, z'
'-x, -y, -z'

loop_
_atom_site_label
_atom_site_type_symbol
_atom_site_fract_x
_atom_site_fract_y
_atom_site_fract_z
_atom_site_U_iso_or_equiv
_atom_site_adp_type
_atom_site_occupancy
_atom_site_symmetry_multiplicity
_atom_site_calc_flag
_atom_site_refinement_flags
C1 C 0.8660(5) 1.0352(4) 0.2458(5) 0.0377(12) Uani 1 1 d .
C2 C 0.7440(5) 1.1025(4) 0.3331(4) 0.0333(11) Uani 1 1 d .
C3 C 0.7564(5) 1.1725(4) 0.3966(5) 0.0417(12) Uani 1 1 d .
H3 H 0.8430 1.1767 0.3843 0.050 Uiso 1 1 calc R
C4 C 0.6455(5) 1.2349(5) 0.4762(5) 0.0401(12) Uani 1 1 d .
H4 H 0.6561 1.2836 0.5156 0.048 Uiso 1 1 calc R
C5 C 0.6143(5) 1.0978(4) 0.3529(5) 0.0383(12) Uani 1 1 d .
H5 H 0.6035 1.0524 0.3103 0.046 Uiso 1 1 calc R
C6 C 0.4999(5) 1.1596(4) 0.4351(5) 0.0381(11) Uani 1 1 d .
H6 H 0.4130 1.1561 0.4473 0.046 Uiso 1 1 calc R
C7 C 0.5165(5) 1.2263(4) 0.4989(4) 0.0345(11) Uani 1 1 d .
C8 C 0.2743(5) 1.2911(5) 0.6059(5) 0.0487(14) Uani 1 1 d .
H8A H 0.2153 1.3240 0.6779 0.058 Uiso 1 1 calc R
H8B H 0.2721 1.2054 0.6208 0.058 Uiso 1 1 calc R
C9 C 0.2190(5) 1.3750(5) 0.4987(5) 0.0399(12) Uani 1 1 d .
C10 C 0.2535(5) 1.4866(5) 0.4334(5) 0.0405(12) Uani 1 1 d .
H10 H 0.3060 1.5115 0.4591 0.049 Uiso 1 1 calc R
C11 C 0.1379(5) 1.3427(4) 0.4604(5) 0.0387(12) Uani 1 1 d .
H11 H 0.1122 1.2699 0.5046 0.046 Uiso 1 1 calc R
C12 C 0.0940(5) 1.4149(4) 0.3588(5) 0.0406(12) Uani 1 1 d .
C13 C 0.2100(5) 1.5601(4) 0.3310(5) 0.0396(12) Uani 1 1 d .
C14 C 0.1300(5) 1.5245(5) 0.2948(5) 0.0410(12) Uani 1 1 d .
H14 H 0.0998 1.5748 0.2264 0.049 Uiso 1 1 calc R
C15 C 0.0150(5) 1.3724(5) 0.3122(5) 0.0483(14) Uani 1 1 d .
H15A H -0.0817 1.3963 0.3581 0.058 Uiso 1 1 calc R
H15B H 0.0215 1.4158 0.2274 0.058 Uiso 1 1 calc R
C16 C 0.1997(5) 1.1868(5) 0.2559(5) 0.0396(12) Uani 1 1 d .
C17 C 0.2785(5) 1.2572(5) 0.1592(5) 0.0408(12) Uani 1 1 d .
H17 H 0.2404 1.3452 0.1338 0.049 Uiso 1 1 calc R
C18 C 0.2568(5) 1.0538(4) 0.2884(5) 0.0421(12) Uani 1 1 d .
H18 H 0.2042 1.0057 0.3504 0.051 Uiso 1 1 calc R
C19 C 0.4121(5) 1.1962(4) 0.1020(5) 0.0387(12) Uani 1 1 d .
H19 H 0.4641 1.2445 0.0395 0.046 Uiso 1 1 calc R
C20 C 0.3898(5) 0.9941(5) 0.2294(5) 0.0406(12) Uani 1 1 d .
H20 H 0.4270 0.9056 0.2518 0.049 Uiso 1 1 calc R
C21 C 0.4718(5) 1.0658(4) 0.1340(4) 0.0311(10) Uani 1 1 d .
C22 C 0.6150(5) 1.0020(4) 0.0689(4) 0.0348(11) Uani 1 1 d .
C23 C 0.2574(5) 1.6758(5) 0.2541(5) 0.0424(13) Uani 1 1 d .
H23A H 0.2616 1.6879 0.1701 0.051 Uiso 1 1 calc R
H23B H 0.1895 1.7514 0.2820 0.051 Uiso 1 1 calc R
C24 C 0.5045(5) 1.5783(4) 0.2036(4) 0.0329(11) Uani 1 1 d .
C25 C 0.6294(5) 1.5866(4) 0.1930(5) 0.0370(11) Uani 1 1 d .
H25 H 0.6304 1.6493 0.2220 0.044 Uiso 1 1 calc R
C26 C 0.5042(5) 1.4859(5) 0.1574(5) 0.0426(13) Uani 1 1 d .
H26 H 0.4211 1.4800 0.1617 0.051 Uiso 1 1 calc R
C27 C 0.7519(5) 1.5048(4) 0.1407(4) 0.0346(11) Uani 1 1 d .
H27 H 0.8351 1.5113 0.1354 0.042 Uiso 1 1 calc R
C28 C 0.6275(5) 1.4030(4) 0.1052(5) 0.0379(12) Uani 1 1 d .
H28 H 0.6270 1.3402 0.0760 0.045 Uiso 1 1 calc R
C29 C 0.7515(5) 1.4122(4) 0.0957(4) 0.0331(11) Uani 1 1 d .
C30 C 0.8845(5) 1.3230(4) 0.0368(5) 0.0404(12) Uani 1 1 d .
O1 O 0.9821(4) 1.0438(3) 0.2304(3) 0.0461(9) Uani 1 1 d .
O2 O 0.8471(4) 0.9700(3) 0.1946(3) 0.0476(9) Uani 1 1 d .
O3 O 0.6819(4) 1.0717(3) -0.0142(3) 0.0453(9) Uani 1 1 d .
O4 O 0.6606(3) 0.8803(3) 0.1009(3) 0.0449(9) Uani 1 1 d .
O5 O 0.9963(4) 1.3329(3) 0.0295(4) 0.0519(10) Uani 1 1 d .
O6 O 0.8746(4) 1.2407(3) -0.0016(3) 0.0466(9) Uani 1 1 d .
O7 O 0.4128(3) 1.2856(3) 0.5858(3) 0.0424(9) Uani 1 1 d .
O8 O 0.0681(3) 1.2359(3) 0.3231(3) 0.0459(9) Uani 1 1 d .
O9 O 0.3902(3) 1.6636(3) 0.2591(3) 0.0413(9) Uani 1 1 d .
Cu1 Cu 1.14320(6) 0.99099(6) 0.11333(6) 0.0422(2) Uani 1 1 d .
Cu2 Cu 0.98259(6) 0.87666(5) 0.08480(6) 0.0418(2) Uani 1 1 d .
Cu3 Cu 0.83336(7) 0.78073(6) 0.02901(7) 0.0466(2) Uani 1 1 d .

loop_
_atom_site_aniso_label
_atom_site_aniso_U_11
_atom_site_aniso_U_22
_atom_site_aniso_U_33
_atom_site_aniso_U_23
_atom_site_aniso_U_13
_atom_site_aniso_U_12
C1 0.034(3) 0.033(2) 0.039(3) -0.012(2) 0.000(2) -0.010(2)
C2 0.028(3) 0.033(2) 0.037(3) -0.017(2) -0.002(2) -0.008(2)
C3 0.038(3) 0.047(3) 0.049(3) -0.020(2) -0.012(3) -0.015(2)
C4 0.035(3) 0.054(3) 0.041(3) -0.028(2) -0.003(2) -0.015(2)
C5 0.043(3) 0.042(3) 0.037(3) -0.022(2) -0.004(2) -0.015(2)
C6 0.025(3) 0.043(3) 0.043(3) -0.016(2) -0.004(2) -0.008(2)
C7 0.030(3) 0.039(3) 0.032(3) -0.013(2) -0.003(2) -0.009(2)
C8 0.036(3) 0.053(3) 0.041(3) -0.015(2) 0.001(3) -0.005(3)
C9 0.023(3) 0.045(3) 0.046(3) -0.024(2) -0.002(2) -0.001(2)
C10 0.025(3) 0.046(3) 0.044(3) -0.025(2) 0.002(2) -0.005(2)
C11 0.035(3) 0.036(3) 0.045(3) -0.011(2) -0.006(2) -0.014(2)
C12 0.027(3) 0.039(3) 0.048(3) -0.022(2) -0.002(2) -0.001(2)
C13 0.021(3) 0.040(3) 0.041(3) -0.016(2) 0.004(2) 0.002(2)
C14 0.022(3) 0.044(3) 0.049(3) -0.017(2) -0.008(2) 0.001(2)
C15 0.030(3) 0.051(3) 0.064(4) -0.029(3) -0.012(3) -0.001(2)
C16 0.026(3) 0.047(3) 0.050(3) -0.026(2) -0.005(2) -0.010(2)
C17 0.031(3) 0.036(3) 0.049(3) -0.018(2) -0.005(2) -0.003(2)
C18 0.031(3) 0.041(3) 0.046(3) -0.011(2) 0.003(2) -0.014(2)
C19 0.029(3) 0.043(3) 0.043(3) -0.015(2) -0.003(2) -0.012(2)
C20 0.030(3) 0.038(3) 0.047(3) -0.011(2) -0.002(2) -0.013(2)
C21 0.026(3) 0.039(2) 0.028(3) -0.013(2) -0.004(2) -0.007(2)
C22 0.029(3) 0.044(3) 0.034(3) -0.016(2) -0.007(2) -0.010(2)
C23 0.028(3) 0.042(3) 0.048(3) -0.016(2) -0.003(2) -0.004(2)
C24 0.029(3) 0.036(2) 0.031(3) -0.012(2) -0.004(2) -0.010(2)
C25 0.039(3) 0.033(2) 0.043(3) -0.017(2) -0.009(2) -0.011(2)
C26 0.025(3) 0.052(3) 0.057(3) -0.028(3) -0.007(2) -0.009(2)
C27 0.030(3) 0.032(2) 0.043(3) -0.011(2) -0.012(2) -0.007(2)
C28 0.040(3) 0.035(2) 0.046(3) -0.019(2) -0.008(2) -0.015(2)
C29 0.033(3) 0.026(2) 0.035(3) -0.0113(19) -0.007(2) -0.005(2)
C30 0.039(3) 0.034(3) 0.042(3) -0.011(2) -0.007(2) -0.007(2)
O1 0.0256(19) 0.064(2) 0.051(2) -0.0300(19) 0.0031(17) -0.0157(17)
O2 0.037(2) 0.052(2) 0.053(2) -0.0344(18) 0.0052(18) -0.0115(17)
O3 0.035(2) 0.0415(19) 0.047(2) -0.0121(16) 0.0041(17) -0.0121(16)
O4 0.029(2) 0.0384(19) 0.058(2) -0.0197(17) 0.0006(17) -0.0066(15)
O5 0.032(2) 0.0402(19) 0.080(3) -0.0304(19) -0.004(2) -0.0057(16)
O6 0.032(2) 0.048(2) 0.060(2) -0.0315(18) -0.0050(18) -0.0041(16)
O7 0.031(2) 0.052(2) 0.037(2) -0.0250(16) -0.0021(16) -0.0022(16)
O8 0.0268(19) 0.053(2) 0.059(2) -0.0307(18) 0.0028(17) -0.0118(16)
O9 0.0302(19) 0.0361(17) 0.054(2) -0.0263(16) -0.0019(17) -0.0030(15)
Cu1 0.0278(4) 0.0465(4) 0.0442(4) -0.0180(3) 0.0031(3) -0.0098(3)
Cu2 0.0347(4) 0.0414(4) 0.0477(4) -0.0264(3) -0.0020(3) -0.0058(3)
Cu3 0.0285(4) 0.0397(4) 0.0642(5) -0.0232(3) -0.0009(3) -0.0057(3)

loop_
_atom_type_symbol
_atom_type_description
_atom_type_scat_dispersion_real
_atom_type_scat_dispersion_imag
_atom_type_scat_source
C C 0.0033 0.0016 'International Tables Vol C Tables 4.2.6.8 and 6.1.1.4'
H H 0.0000 0.0000 'International Tables Vol C Tables 4.2.6.8 and 6.1.1.4'
O O 0.0106 0.0060 'International Tables Vol C Tables 4.2.6.8 and 6.1.1.4'
Cu Cu 0.3201 1.2651 'International Tables Vol C Tables 4.2.6.8 and 6.1.1.4'

loop_
_geom_angle_atom_site_label_1
_geom_angle_atom_site_label_2
_geom_angle_atom_site_label_3
_geom_angle
_geom_angle_site_symmetry_1
_geom_angle_site_symmetry_3
O2 C1 O1 124.5(5) . .
O2 C1 C2 117.3(5) . .
O1 C1 C2 118.2(4) . .
C5 C2 C3 118.0(4) . .
C5 C2 C1 120.9(4) . .
C3 C2 C1 121.1(4) . .
C4 C3 C2 121.6(5) . .
C4 C3 H3 119.2 . .
C2 C3 H3 119.2 . .
C3 C4 C7 120.1(4) . .
C3 C4 H4 119.9 . .
C7 C4 H4 119.9 . .
C2 C5 C6 121.3(4) . .
C2 C5 H5 119.4 . .
C6 C5 H5 119.4 . .
C7 C6 C5 119.2(5) . .
C7 C6 H6 120.4 . .
C5 C6 H6 120.4 . .
O7 C7 C6 124.3(4) . .
O7 C7 C4 116.0(4) . .
C6 C7 C4 119.7(4) . .
O7 C8 C9 112.0(4) . .
O7 C8 H8A 109.2 . .
C9 C8 H8A 109.2 . .
O7 C8 H8B 109.2 . .
C9 C8 H8B 109.2 . .
H8A C8 H8B 107.9 . .
C11 C9 C10 118.4(5) . .
C11 C9 C8 121.7(5) . .
C10 C9 C8 119.9(5) . .
C13 C10 C9 120.4(5) . .
C13 C10 H10 119.8 . .
C9 C10 H10 119.8 . .
C12 C11 C9 121.8(5) . .
C12 C11 H11 119.1 . .
C9 C11 H11 119.1 . .
C11 C12 C14 118.9(5) . .
C11 C12 C15 121.1(5) . .
C14 C12 C15 119.9(5) . .
C14 C13 C10 119.7(5) . .
C14 C13 C23 120.0(5) . .
C10 C13 C23 120.2(5) . .
C13 C14 C12 120.8(5) . .
C13 C14 H14 119.6 . .
C12 C14 H14 119.6 . .
O8 C15 C12 111.4(4) . .
O8 C15 H15A 109.4 . .
C12 C15 H15A 109.4 . .
O8 C15 H15B 109.4 . .
C12 C15 H15B 109.4 . .
H15A C15 H15B 108.0 . .
O8 C16 C18 115.1(5) . .
O8 C16 C17 125.8(4) . .
C18 C16 C17 119.0(5) . .
C19 C17 C16 119.8(5) . .
C19 C17 H17 120.1 . .
C16 C17 H17 120.1 . .
C20 C18 C16 120.3(5) . .
C20 C18 H18 119.8 . .
C16 C18 H18 119.8 . .
C17 C19 C21 122.2(5) . .
C17 C19 H19 118.9 . .
C21 C19 H19 118.9 . .
C18 C20 C21 120.7(4) . .
C18 C20 H20 119.7 . .
C21 C20 H20 119.7 . .
C19 C21 C20 117.8(4) . .
C19 C21 C22 121.1(4) . .
C20 C21 C22 121.1(4) . .
O3 C22 O4 125.3(5) . .
O3 C22 C21 117.6(4) . .
O4 C22 C21 117.1(4) . .
O9 C23 C13 113.2(4) . .
O9 C23 H23A 108.9 . .
C13 C23 H23A 108.9 . .
O9 C23 H23B 108.9 . .
C13 C23 H23B 108.9 . .
H23A C23 H23B 107.7 . .
O9 C24 C25 115.9(4) . .
O9 C24 C26 125.4(4) . .
C25 C24 C26 118.7(4) . .
C27 C25 C24 121.6(4) . .
C27 C25 H25 119.2 . .
C24 C25 H25 119.2 . .
C28 C26 C24 119.8(5) . .
C28 C26 H26 120.1 . .
C24 C26 H26 120.1 . .
C25 C27 C29 119.7(5) . .
C25 C27 H27 120.2 . .
C29 C27 H27 120.2 . .
C29 C28 C26 120.8(4) . .
C29 C28 H28 119.6 . .
C26 C28 H28 119.6 . .
C28 C29 C27 119.5(4) . .
C28 C29 C30 120.1(4) . .
C27 C29 C30 120.4(5) . .
O5 C30 O6 124.7(5) . .
O5 C30 C29 119.0(4) . .
O6 C30 C29 116.3(5) . .
C1 O1 Cu1 127.0(3) . .
C1 O2 Cu2 125.2(4) . .
C22 O3 Cu1 123.9(3) . 2_775
C22 O4 Cu3 124.6(3) . .
C30 O5 Cu3 122.8(3) . 2_775
C30 O6 Cu2 126.9(4) . 2_775
C7 O7 C8 119.0(4) . .
C16 O8 C15 117.3(4) . .
C24 O9 C23 118.8(4) . .
O1 Cu1 O3 171.31(17) . 2_775
O1 Cu1 Cu3 100.20(12) . 2_775
O3 Cu1 Cu3 83.38(11) 2_775 2_775
O1 Cu1 Cu2 80.20(12) . .
O3 Cu1 Cu2 104.81(12) 2_775 .
Cu3 Cu1 Cu2 121.37(3) 2_775 .
O1 Cu1 Cu2 93.90(12) . 2_775
O3 Cu1 Cu2 94.71(12) 2_775 2_775
Cu3 Cu1 Cu2 58.05(3) 2_775 2_775
Cu2 Cu1 Cu2 63.40(3) . 2_775
O2 Cu2 O6 168.82(16) . 2_775
O2 Cu2 Cu3 101.28(12) . .
O6 Cu2 Cu3 80.69(12) 2_775 .
O2 Cu2 Cu1 81.81(12) . .
O6 Cu2 Cu1 97.46(12) 2_775 .
Cu3 Cu2 Cu1 173.22(3) . .
O2 Cu2 Cu1 95.95(12) . 2_775
O6 Cu2 Cu1 94.34(12) 2_775 2_775
Cu3 Cu2 Cu1 57.30(2) . 2_775
Cu1 Cu2 Cu1 116.60(3) . 2_775
O2 Cu2 Cu2 88.10(12) . 2_775
O6 Cu2 Cu2 101.22(12) 2_775 2_775
Cu3 Cu2 Cu2 114.00(4) . 2_775
Cu1 Cu2 Cu2 59.82(3) . 2_775
Cu1 Cu2 Cu2 56.77(3) 2_775 2_775
O4 Cu3 O5 174.12(17) . 2_775
O4 Cu3 Cu1 82.78(11) . 2_775
O5 Cu3 Cu1 102.94(12) 2_775 2_775
O4 Cu3 Cu2 97.33(11) . .
O5 Cu3 Cu2 84.11(12) 2_775 .
Cu1 Cu3 Cu2 64.65(3) 2_775 .

loop_
_geom_bond_atom_site_label_1
_geom_bond_atom_site_label_2
_geom_bond_distance
_geom_bond_site_symmetry_2
C1 O2 1.262(6) .
C1 O1 1.265(6) .
C1 C2 1.482(6) .
C2 C5 1.381(7) .
C2 C3 1.385(6) .
C3 C4 1.355(6) .
C3 H3 0.9300 .
C4 C7 1.384(7) .
C4 H4 0.9300 .
C5 C6 1.386(6) .
C5 H5 0.9300 .
C6 C7 1.383(7) .
C6 H6 0.9300 .
C7 O7 1.363(5) .
C8 O7 1.432(6) .
C8 C9 1.509(7) .
C8 H8A 0.9700 .
C8 H8B 0.9700 .
C9 C11 1.376(7) .
C9 C10 1.396(7) .
C10 C13 1.381(7) .
C10 H10 0.9300 .
C11 C12 1.372(7) .
C11 H11 0.9300 .
C12 C14 1.383(7) .
C12 C15 1.507(7) .
C13 C14 1.372(7) .
C13 C23 1.525(7) .
C14 H14 0.9300 .
C15 O8 1.443(6) .
C15 H15A 0.9700 .
C15 H15B 0.9700 .
C16 O8 1.361(6) .
C16 C18 1.398(6) .
C16 C17 1.400(7) .
C17 C19 1.370(6) .
C17 H17 0.9300 .
C18 C20 1.368(6) .
C18 H18 0.9300 .
C19 C21 1.375(6) .
C19 H19 0.9300 .
C20 C21 1.421(7) .
C20 H20 0.9300 .
C21 C22 1.478(6) .
C22 O3 1.260(6) .
C22 O4 1.276(5) .
C23 O9 1.439(6) .
C23 H23A 0.9700 .
C23 H23B 0.9700 .
C24 O9 1.359(5) .
C24 C25 1.378(7) .
C24 C26 1.391(6) .
C25 C27 1.368(6) .
C25 H25 0.9300 .
C26 C28 1.377(6) .
C26 H26 0.9300 .
C27 C29 1.383(6) .
C27 H27 0.9300 .
C28 C29 1.377(7) .
C28 H28 0.9300 .
C29 C30 1.496(6) .
C30 O5 1.256(6) .
C30 O6 1.270(6) .
O1 Cu1 1.835(3) .
O2 Cu2 1.842(3) .
O3 Cu1 1.848(3) 2_775
O4 Cu3 1.843(3) .
O5 Cu3 1.850(3) 2_775
O6 Cu2 1.844(3) 2_775
Cu1 O3 1.848(3) 2_775
Cu1 Cu3 2.6955(10) 2_775
Cu1 Cu2 2.8010(9) .
Cu1 Cu2 2.8947(11) 2_775
Cu2 O6 1.844(3) 2_775
Cu2 Cu3 2.7180(9) .
Cu2 Cu1 2.8947(11) 2_775
Cu2 Cu2 2.9942(13) 2_775
Cu3 O5 1.850(3) 2_775
Cu3 Cu1 2.6955(10) 2_775

loop_
_geom_torsion_atom_site_label_1
_geom_torsion_atom_site_label_2
_geom_torsion_atom_site_label_3
_geom_torsion_atom_site_label_4
_geom_torsion
_geom_torsion_site_symmetry_1
_geom_torsion_site_symmetry_4
O2 C1 C2 C5 -2.7(7) . .
O1 C1 C2 C5 179.3(5) . .
O2 C1 C2 C3 177.7(5) . .
O1 C1 C2 C3 -0.2(7) . .
C5 C2 C3 C4 0.1(8) . .
C1 C2 C3 C4 179.7(5) . .
C2 C3 C4 C7 2.2(8) . .
C3 C2 C5 C6 -1.0(8) . .
C1 C2 C5 C6 179.5(4) . .
C2 C5 C6 C7 -0.4(7) . .
C5 C6 C7 O7 -176.9(4) . .
C5 C6 C7 C4 2.6(7) . .
C3 C4 C7 O7 176.0(4) . .
C3 C4 C7 C6 -3.5(8) . .
O7 C8 C9 C11 140.9(5) . .
O7 C8 C9 C10 -37.1(6) . .
C11 C9 C10 C13 -1.8(7) . .
C8 C9 C10 C13 176.3(4) . .
C10 C9 C11 C12 1.8(7) . .
C8 C9 C11 C12 -176.2(4) . .
C9 C11 C12 C14 -1.4(7) . .
C9 C11 C12 C15 175.0(4) . .
C9 C10 C13 C14 1.4(7) . .
C9 C10 C13 C23 -175.0(4) . .
C10 C13 C14 C12 -0.9(7) . .
C23 C13 C14 C12 175.5(4) . .
C11 C12 C14 C13 0.9(7) . .
C15 C12 C14 C13 -175.5(4) . .
C11 C12 C15 O8 -38.7(7) . .
C14 C12 C15 O8 137.6(5) . .
O8 C16 C17 C19 177.5(5) . .
C18 C16 C17 C19 -3.3(8) . .
O8 C16 C18 C20 -178.2(4) . .
C17 C16 C18 C20 2.5(8) . .
C16 C17 C19 C21 1.9(8) . .
C16 C18 C20 C21 -0.2(8) . .
C17 C19 C21 C20 0.4(7) . .
C17 C19 C21 C22 178.6(4) . .
C18 C20 C21 C19 -1.2(7) . .
C18 C20 C21 C22 -179.4(4) . .
C19 C21 C22 O3 2.3(7) . .
C20 C21 C22 O3 -179.6(4) . .
C19 C21 C22 O4 -177.1(4) . .
C20 C21 C22 O4 1.0(7) . .
C14 C13 C23 O9 -147.9(4) . .
C10 C13 C23 O9 28.5(6) . .
O9 C24 C25 C27 178.9(4) . .
C26 C24 C25 C27 -1.4(8) . .
O9 C24 C26 C28 -178.7(4) . .
C25 C24 C26 C28 1.7(8) . .
C24 C25 C27 C29 0.9(7) . .
C24 C26 C28 C29 -1.4(8) . .
C26 C28 C29 C27 0.8(8) . .
C26 C28 C29 C30 -178.9(5) . .
C25 C27 C29 C28 -0.6(7) . .
C25 C27 C29 C30 179.2(4) . .
C28 C29 C30 O5 -179.8(5) . .
C27 C29 C30 O5 0.5(7) . .
C28 C29 C30 O6 -0.4(7) . .
C27 C29 C30 O6 179.8(4) . .
O2 C1 O1 Cu1 11.9(8) . .
C2 C1 O1 Cu1 -170.3(3) . .
O1 C1 O2 Cu2 -1.3(7) . .
C2 C1 O2 Cu2 -179.1(3) . .
O4 C22 O3 Cu1 4.2(7) . 2_775
C21 C22 O3 Cu1 -175.1(3) . 2_775
O3 C22 O4 Cu3 -1.5(7) . .
C21 C22 O4 Cu3 177.8(3) . .
O6 C30 O5 Cu3 -4.8(8) . 2_775
C29 C30 O5 Cu3 174.5(3) . 2_775
O5 C30 O6 Cu2 -4.1(8) . 2_775
C29 C30 O6 Cu2 176.7(3) . 2_775
C6 C7 O7 C8 -6.4(7) . .
C4 C7 O7 C8 174.1(4) . .
C9 C8 O7 C7 -67.5(5) . .
C18 C16 O8 C15 166.8(4) . .
C17 C16 O8 C15 -14.0(7) . .
C12 C15 O8 C16 -64.4(6) . .
C25 C24 O9 C23 169.0(4) . .
C26 C24 O9 C23 -10.6(7) . .
C13 C23 O9 C24 70.5(6) . .
C1 O1 Cu1 O3 -137.2(9) . 2_775
C1 O1 Cu1 Cu3 109.1(4) . 2_775
C1 O1 Cu1 Cu2 -11.2(4) . .
C1 O1 Cu1 Cu2 50.9(4) . 2_775
C1 O2 Cu2 O6 82.1(9) . 2_775
C1 O2 Cu2 Cu3 -178.8(4) . .
C1 O2 Cu2 Cu1 -5.0(4) . .
C1 O2 Cu2 Cu1 -121.0(4) . 2_775
C1 O2 Cu2 Cu2 -64.7(4) . 2_775
O1 Cu1 Cu2 O2 6.84(16) . .
O3 Cu1 Cu2 O2 179.57(16) 2_775 .
Cu3 Cu1 Cu2 O2 -89.20(12) 2_775 .
Cu2 Cu1 Cu2 O2 -92.58(12) 2_775 .
O1 Cu1 Cu2 O6 -161.90(17) . 2_775
O3 Cu1 Cu2 O6 10.83(16) 2_775 2_775
Cu3 Cu1 Cu2 O6 102.06(12) 2_775 2_775
Cu2 Cu1 Cu2 O6 98.68(12) 2_775 2_775
O1 Cu1 Cu2 Cu3 124.4(3) . .
O3 Cu1 Cu2 Cu3 -62.9(3) 2_775 .
Cu3 Cu1 Cu2 Cu3 28.4(2) 2_775 .
Cu2 Cu1 Cu2 Cu3 25.0(2) 2_775 .
O1 Cu1 Cu2 Cu1 99.42(12) . 2_775
O3 Cu1 Cu2 Cu1 -87.85(12) 2_775 2_775
Cu3 Cu1 Cu2 Cu1 3.37(3) 2_775 2_775
Cu2 Cu1 Cu2 Cu1 0.0 2_775 2_775
O1 Cu1 Cu2 Cu2 99.42(12) . 2_775
O3 Cu1 Cu2 Cu2 -87.85(12) 2_775 2_775
Cu3 Cu1 Cu2 Cu2 3.37(3) 2_775 2_775
C22 O4 Cu3 O5 166.1(15) . 2_775
C22 O4 Cu3 Cu1 -0.9(4) . 2_775
C22 O4 Cu3 Cu2 62.3(4) . .
O2 Cu2 Cu3 O4 11.46(17) . .
O6 Cu2 Cu3 O4 -179.73(16) 2_775 .
Cu1 Cu2 Cu3 O4 -105.1(3) . .
Cu1 Cu2 Cu3 O4 -78.40(12) 2_775 .
Cu2 Cu2 Cu3 O4 -81.51(12) 2_775 .
O2 Cu2 Cu3 O5 -162.80(18) . 2_775
O6 Cu2 Cu3 O5 6.01(17) 2_775 2_775
Cu1 Cu2 Cu3 O5 80.7(3) . 2_775
Cu1 Cu2 Cu3 O5 107.34(13) 2_775 2_775
Cu2 Cu2 Cu3 O5 104.23(13) 2_775 2_775
O2 Cu2 Cu3 Cu1 89.86(12) . 2_775
O6 Cu2 Cu3 Cu1 -101.33(12) 2_775 2_775
Cu1 Cu2 Cu3 Cu1 -26.7(2) . 2_775
Cu2 Cu2 Cu3 Cu1 -3.11(3) 2_775 2_775
